data_2211644
loop_
_publ_author_name
'Treadwell, Edward M.'

_publ_section_title
;
 4'-Methylchalcone
;
_journal_coeditor_code TK2107
_journal_issue 12
_journal_name_full 'Acta Crystallographica Section E'
_journal_page_first o5899
_journal_page_last o5900
_journal_paper_doi 10.1107/S1600536806050070
_journal_volume 62
_journal_year 2006
_chemical_formula_iupac 'C16 H14 O'
_chemical_formula_moiety 'C16 H14 O'
_chemical_formula_sum 'C16 H14 O'
_chemical_formula_weight 222.27
_chemical_melting_point 368.1(12)
_chemical_name_common p'-methylchalcone
_chemical_name_systematic
;
3-(4-methylphenyl)-1-phenyl-2-propenone
;
_space_group_IT_number 14
_symmetry_cell_setting monoclinic
_symmetry_space_group_name_Hall '-P 2yn'
_symmetry_space_group_name_H-M 'P 1 21/n 1'
_atom_sites_solution_hydrogens geom
_atom_sites_solution_primary direct
_atom_sites_solution_secondary difmap
_cell_angle_alpha 90
_cell_angle_beta 93.522(9)
_cell_angle_gamma 90
_cell_formula_units_Z 4
_cell_length_a 5.8601(6)
_cell_length_b 16.732(2)
_cell_length_c 12.5363(16)
_cell_measurement_reflns_used 33
_cell_measurement_temperature 298(2)
_cell_measurement_theta_max 29.5
_cell_measurement_theta_min 8.9
_cell_volume 1226.9(2)
_computing_cell_refinement XSCANS
_computing_data_collection 'XSCANS (Bruker, 1999)'
_computing_data_reduction 'XPREP (Bruker, 2001)'
_computing_molecular_graphics 'X-SEED (Barbour, 2001)'
_computing_publication_material X-SEED
_computing_structure_refinement 'SHELXL97 (Sheldrick, 1997)'
_computing_structure_solution 'SHELXS97 (Sheldrick, 1997)'
_diffrn_ambient_temperature 298(2)
_diffrn_measured_fraction_theta_full 0.982
_diffrn_measured_fraction_theta_max 0.982
_diffrn_measurement_device_type 'Bruker P4'
_diffrn_measurement_method \q/2\q\
_diffrn_radiation_monochromator graphite
_diffrn_radiation_source 'fine-focus sealed tube'
_diffrn_radiation_type CuK\a
_diffrn_radiation_wavelength 1.54178
_diffrn_reflns_av_R_equivalents 0.069
_diffrn_reflns_av_sigmaI/netI 0.064
_diffrn_reflns_limit_h_max 6
_diffrn_reflns_limit_h_min -1
_diffrn_reflns_limit_k_max 19
_diffrn_reflns_limit_k_min -1
_diffrn_reflns_limit_l_max 14
_diffrn_reflns_limit_l_min -14
_diffrn_reflns_number 2693
_diffrn_reflns_theta_full 61.8
_diffrn_reflns_theta_max 61.8
_diffrn_reflns_theta_min 4.4
_diffrn_standards_decay_% 0
_diffrn_standards_interval_count 97
_diffrn_standards_number 3
_exptl_absorpt_coefficient_mu 0.571
_exptl_absorpt_correction_T_max 0.934
_exptl_absorpt_correction_T_min 0.760
_exptl_absorpt_correction_type analytical
_exptl_absorpt_process_details '(XPREP; Bruker, 1999)'
_exptl_crystal_colour 'pale yellow'
_exptl_crystal_density_diffrn 1.203
_exptl_crystal_density_method 'not measured'
_exptl_crystal_description block
_exptl_crystal_F_000 472
_exptl_crystal_size_max 0.48
_exptl_crystal_size_mid 0.16
_exptl_crystal_size_min 0.12
_refine_diff_density_max 0.17
_refine_diff_density_min -0.17
_refine_ls_extinction_method none
_refine_ls_goodness_of_fit_ref 1.04
_refine_ls_hydrogen_treatment constr
_refine_ls_matrix_type full
_refine_ls_number_parameters 155
_refine_ls_number_reflns 1886
_refine_ls_number_restraints 0
_refine_ls_restrained_S_all 1.04
_refine_ls_R_factor_all 0.070
_refine_ls_R_factor_gt 0.050
_refine_ls_shift/su_max 0.000
_refine_ls_shift/su_mean 0.000
_refine_ls_structure_factor_coef Fsqd
_refine_ls_weighting_details 'calc w=1/[\s^2^(Fo^2^)+(0.0728P)^2^+0.2602P] where P=(Fo^2^+2Fc^2^)/3'
_refine_ls_weighting_scheme calc
_refine_ls_wR_factor_gt 0.133
_refine_ls_wR_factor_ref 0.148
_reflns_number_gt 1398
_reflns_number_total 1886
_reflns_threshold_expression I>2\s(I)
_cod_data_source_file tk2107.cif
_cod_data_source_block I
_cod_depositor_comments
;
The following automatic conversions were performed:

'_chemical_melting_point' value '367-369.3' was changed to
'368.1(12)' - the average value was taken and precision was
estimated.

Automatic conversion script
Id: cif_fix_values 1646 2011-03-28 12:23:43Z adriana 

The following automatic conversions were performed:

'_chemical_melting_point' value '367-369.3' was changed to
'368.1(12)' - the average value was taken and precision was
estimated.

Automatic conversion script
Id: cif_fix_values 1715 2011-07-08 13:25:40Z adriana 
;
_cod_original_sg_symbol_H-M 'P 21/n'
_cod_database_code 2211644
_cod_database_fobs_code 2211644

loop_
_symmetry_equiv_pos_as_xyz
'x, y, z'
'-x+1/2, y+1/2, -z+1/2'
'-x, -y, -z'
'x-1/2, -y-1/2, z-1/2'

loop_
_atom_site_type_symbol
_atom_site_label
_atom_site_fract_x
_atom_site_fract_y
_atom_site_fract_z
_atom_site_U_iso_or_equiv
_atom_site_adp_type
_atom_site_calc_flag
_atom_site_refinement_flags
_atom_site_occupancy
C C3 0.1199(4) 0.94896(13) 0.17007(18) 0.0525(6) Uani d . 1
H H3 -0.0255 0.9426 0.1947 0.063 Uiso calc R 1
C C4 0.2807(4) 0.99537(13) 0.23850(17) 0.0505(6) Uani d . 1
O O1 -0.2318(3) 0.88325(11) 0.03402(13) 0.0667(5) Uani d . 1
C C1 -0.0313(4) 0.87322(13) 0.01537(17) 0.0493(5) Uani d . 1
C C2 0.1552(4) 0.91476(14) 0.07713(18) 0.0539(6) Uani d . 1
H H2 0.2997 0.9170 0.0505 0.065 Uiso calc R 1
C C5 0.4907(4) 1.02167(14) 0.20585(18) 0.0552(6) Uani d . 1
H H6 0.5373 1.0071 0.1390 0.066 Uiso calc R 1
C C10 0.0273(4) 0.81689(13) -0.07118(17) 0.0479(5) Uani d . 1
C C11 -0.1380(4) 0.79990(14) -0.15224(18) 0.0555(6) Uani d . 1
H H11 -0.2788 0.8256 -0.1535 0.067 Uiso calc R 1
C C9 0.2204(4) 1.01738(15) 0.34040(19) 0.0605(6) Uani d . 1
H H9 0.0814 1.0004 0.3645 0.073 Uiso calc R 1
C C6 0.6301(4) 1.06912(14) 0.27179(19) 0.0577(6) Uani d . 1
H H10 0.7681 1.0870 0.2477 0.069 Uiso calc R 1
C C15 0.2365(4) 0.77845(15) -0.07075(19) 0.0590(6) Uani d . 1
H H15 0.3503 0.7905 -0.0183 0.071 Uiso calc R 1
C C8 0.3636(4) 1.06403(16) 0.4060(2) 0.0665(7) Uani d . 1
H H12 0.3197 1.0776 0.4737 0.080 Uiso calc R 1
C C13 0.1107(5) 0.70628(17) -0.2283(2) 0.0710(7) Uani d . 1
H H13 0.1385 0.6690 -0.2809 0.085 Uiso calc R 1
C C7 0.5702(4) 1.09096(14) 0.37333(19) 0.0587(6) Uani d . 1
C C16 0.7239(5) 1.14314(19) 0.4445(2) 0.0813(9) Uani d . 1
H H16A 0.8801 1.1273 0.4387 0.122 Uiso calc R 1
H H16B 0.6840 1.1374 0.5172 0.122 Uiso calc R 1
H H16C 0.7054 1.1979 0.4229 0.122 Uiso calc R 1
C C12 -0.0952(5) 0.74546(16) -0.2305(2) 0.0673(7) Uani d . 1
H H17 -0.2059 0.7351 -0.2850 0.081 Uiso calc R 1
C C14 0.2766(4) 0.72213(16) -0.1482(2) 0.0692(7) Uani d . 1
H H14 0.4153 0.6950 -0.1463 0.083 Uiso calc R 1

loop_
_atom_site_aniso_label
_atom_site_aniso_U_11
_atom_site_aniso_U_22
_atom_site_aniso_U_33
_atom_site_aniso_U_12
_atom_site_aniso_U_13
_atom_site_aniso_U_23
C3 0.0479(13) 0.0516(12) 0.0582(14) 0.0019(10) 0.0049(10) 0.0015(11)
C4 0.0497(13) 0.0504(12) 0.0511(13) 0.0050(10) 0.0004(10) -0.0008(10)
O1 0.0472(10) 0.0825(12) 0.0711(11) 0.0002(9) 0.0088(8) -0.0152(9)
C1 0.0433(13) 0.0518(13) 0.0532(12) -0.0020(10) 0.0063(10) 0.0031(10)
C2 0.0487(13) 0.0566(13) 0.0564(13) -0.0016(11) 0.0049(10) -0.0025(11)
C5 0.0533(14) 0.0574(14) 0.0552(13) 0.0030(11) 0.0066(11) -0.0044(11)
C10 0.0431(12) 0.0495(12) 0.0514(12) -0.0044(9) 0.0064(9) 0.0035(10)
C11 0.0497(13) 0.0544(13) 0.0622(14) -0.0007(11) 0.0011(11) 0.0007(11)
C9 0.0539(14) 0.0708(16) 0.0573(14) -0.0003(12) 0.0079(11) -0.0041(12)
C6 0.0522(14) 0.0562(14) 0.0644(15) 0.0020(11) 0.0024(11) -0.0017(11)
C15 0.0472(13) 0.0665(15) 0.0632(14) -0.0006(11) 0.0021(11) -0.0043(12)
C8 0.0614(16) 0.0824(18) 0.0559(14) 0.0082(13) 0.0048(12) -0.0139(13)
C13 0.0732(18) 0.0684(16) 0.0726(17) -0.0027(14) 0.0155(14) -0.0160(13)
C7 0.0570(15) 0.0562(14) 0.0618(14) 0.0093(11) -0.0057(11) -0.0083(11)
C16 0.0792(19) 0.0809(19) 0.0824(19) -0.0037(15) -0.0071(15) -0.0217(15)
C12 0.0676(17) 0.0714(16) 0.0620(15) -0.0060(13) -0.0023(12) -0.0115(13)
C14 0.0573(15) 0.0674(16) 0.0838(18) 0.0063(13) 0.0111(13) -0.0089(14)

loop_
_atom_type_symbol
_atom_type_description
_atom_type_scat_dispersion_real
_atom_type_scat_dispersion_imag
_atom_type_scat_source
C C 0.0181 0.0091 'International Tables Vol C Tables 4.2.6.8 and 6.1.1.4'
H H 0.0000 0.0000 'International Tables Vol C Tables 4.2.6.8 and 6.1.1.4'
O O 0.0492 0.0322 'International Tables Vol C Tables 4.2.6.8 and 6.1.1.4'

loop_
_geom_angle_atom_site_label_1
_geom_angle_atom_site_label_2
_geom_angle_atom_site_label_3
_geom_angle
C2 C3 C4 128.1(2)
C2 C3 H3 116.0
C4 C3 H3 116.0
C5 C4 C9 117.7(2)
C5 C4 C3 123.1(2)
C9 C4 C3 119.2(2)
O1 C1 C2 121.6(2)
O1 C1 C10 119.5(2)
C2 C1 C10 118.91(18)
C3 C2 C1 121.0(2)
C3 C2 H2 119.5
C1 C2 H2 119.5
C6 C5 C4 120.5(2)
C6 C5 H6 119.7
C4 C5 H6 119.7
C15 C10 C11 119.0(2)
C15 C10 C1 122.2(2)
C11 C10 C1 118.66(19)
C12 C11 C10 120.6(2)
C12 C11 H11 119.7
C10 C11 H11 119.7
C8 C9 C4 121.0(2)
C8 C9 H9 119.5
C4 C9 H9 119.5
C5 C6 C7 121.8(2)
C5 C6 H10 119.1
C7 C6 H10 119.1
C14 C15 C10 120.2(2)
C14 C15 H15 119.9
C10 C15 H15 119.9
C7 C8 C9 121.4(2)
C7 C8 H12 119.3
C9 C8 H12 119.3
C12 C13 C14 120.1(2)
C12 C13 H13 119.9
C14 C13 H13 119.9
C8 C7 C6 117.5(2)
C8 C7 C16 121.2(2)
C6 C7 C16 121.3(2)
C7 C16 H16A 109.5
C7 C16 H16B 109.5
H16A C16 H16B 109.5
C7 C16 H16C 109.5
H16A C16 H16C 109.5
H16B C16 H16C 109.5
C13 C12 C11 120.1(2)
C13 C12 H17 119.9
C11 C12 H17 119.9
C13 C14 C15 119.9(2)
C13 C14 H14 120.0
C15 C14 H14 120.0

loop_
_geom_bond_atom_site_label_1
_geom_bond_atom_site_label_2
_geom_bond_distance
_geom_bond_publ_flag
C1 C2 1.474(3) y
C1 C10 1.493(3) y
C2 C3 1.326(3) y
C3 C4 1.459(3) y
C3 H3 0.9300 ?
C4 C5 1.392(3) ?
C4 C9 1.396(3) ?
O1 C1 1.224(2) ?
C2 H2 0.9300 ?
C5 C6 1.378(3) ?
C5 H6 0.9300 ?
C10 C15 1.384(3) ?
C10 C11 1.389(3) ?
C11 C12 1.373(3) ?
C11 H11 0.9300 ?
C9 C8 1.381(3) ?
C9 H9 0.9300 ?
C6 C7 1.390(3) ?
C6 H10 0.9300 ?
C15 C14 1.384(3) ?
C15 H15 0.9300 ?
C8 C7 1.378(3) ?
C8 H12 0.9300 ?
C13 C12 1.372(3) ?
C13 C14 1.379(4) ?
C13 H13 0.9300 ?
C7 C16 1.507(3) ?
C16 H16A 0.9600 ?
C16 H16B 0.9600 ?
C16 H16C 0.9600 ?
C12 H17 0.9300 ?
C14 H14 0.9300 ?

loop_
_geom_torsion_atom_site_label_1
_geom_torsion_atom_site_label_2
_geom_torsion_atom_site_label_3
_geom_torsion_atom_site_label_4
_geom_torsion
_geom_torsion_publ_flag
O1 C1 C2 C3 16.3(3) y
O1 C1 C10 C11 23.2(3) y
O1 C1 C10 C15 -153.9(2) y
C2 C3 C4 C5 11.0(4) y
C2 C3 C4 C9 -171.4(2) y
C2 C1 C10 C11 -157.5(2) y
C2 C1 C10 C15 25.4(3) y
C4 C3 C2 C1 -176.8(2) y
C10 C1 C2 C3 -163.0(2) y
C9 C4 C5 C6 -1.3(3) ?
C3 C4 C5 C6 176.3(2) ?
C15 C10 C11 C12 0.4(3) ?
C1 C10 C11 C12 -176.8(2) ?
C5 C4 C9 C8 0.4(4) ?
C3 C4 C9 C8 -177.4(2) ?
C4 C5 C6 C7 1.5(4) ?
C11 C10 C15 C14 -2.0(3) ?
C1 C10 C15 C14 175.0(2) ?
C4 C9 C8 C7 0.4(4) ?
C9 C8 C7 C6 -0.3(4) ?
C9 C8 C7 C16 178.8(3) ?
C5 C6 C7 C8 -0.6(4) ?
C5 C6 C7 C16 -179.8(2) ?
C14 C13 C12 C11 -0.8(4) ?
C10 C11 C12 C13 1.0(4) ?
C12 C13 C14 C15 -0.9(4) ?
C10 C15 C14 C13 2.3(4) ?

loop_
_cod_related_entry_id
_cod_related_entry_database
_cod_related_entry_code
1 ChemSpider 4525248
